data_2236296
loop_
_publ_author_name
'Bakthadoss, M.'
'Devaraj, A.'
'Lakshmanan, D.'
'Murugavel, S.'

_publ_section_title
;
 Methyl (<i>E</i>)-2-cyano-3-(6-nitro-1,3-benzodioxol-5-yl)acrylate
;
_journal_coeditor_code HB6968
_journal_issue 11
_journal_name_full 'Acta Crystallographica Section E'
_journal_page_first o3184
_journal_paper_doi 10.1107/S1600536812043164
_journal_volume 68
_journal_year 2012
_chemical_formula_iupac 'C12 H8 N2 O6'
_chemical_formula_moiety 'C12 H8 N2 O6'
_chemical_formula_sum 'C12 H8 N2 O6'
_chemical_formula_weight 276.20
_chemical_name_systematic
;
Methyl (<i>E</i>)-2-cyano-3-(6-nitro-1,3-benzodioxol-5-yl)acrylate
;
_space_group_IT_number 14
_symmetry_cell_setting monoclinic
_symmetry_space_group_name_Hall '-P 2yn'
_symmetry_space_group_name_H-M 'P 1 21/n 1'
_atom_sites_solution_hydrogens geom
_atom_sites_solution_primary direct
_atom_sites_solution_secondary difmap
_audit_creation_method SHELXL-97
_cell_angle_alpha 90.00
_cell_angle_beta 91.691(2)
_cell_angle_gamma 90.00
_cell_formula_units_Z 4
_cell_length_a 10.8191(9)
_cell_length_b 7.3220(6)
_cell_length_c 15.4133(13)
_cell_measurement_reflns_used 3589
_cell_measurement_temperature 293(2)
_cell_measurement_theta_max 30.1
_cell_measurement_theta_min 2.3
_cell_volume 1220.47(18)
_computing_cell_refinement 'APEX2 and SAINT (Bruker, 2004)'
_computing_data_collection 'APEX2 (Bruker, 2004)'
_computing_data_reduction 'SAINT and XPREP (Bruker, 2004)'
_computing_molecular_graphics 'ORTEP-3 (Farrugia (1997)'
_computing_publication_material 'SHELXL97 (Sheldrick, 2008) and PLATON (Spek, 2009)'
_computing_structure_refinement 'SHELXL97 (Sheldrick, 2008)'
_computing_structure_solution 'SHELXS97 (Sheldrick, 2008)'
_diffrn_ambient_temperature 293(2)
_diffrn_detector_area_resol_mean 10.0
_diffrn_measured_fraction_theta_full 0.994
_diffrn_measured_fraction_theta_max 0.994
_diffrn_measurement_device_type 'Bruker APEXII CCD'
_diffrn_measurement_method '\w scans'
_diffrn_radiation_monochromator graphite
_diffrn_radiation_source 'fine-focus sealed tube'
_diffrn_radiation_type MoK\a
_diffrn_radiation_wavelength 0.71073
_diffrn_reflns_av_R_equivalents 0.0274
_diffrn_reflns_av_sigmaI/netI 0.0292
_diffrn_reflns_limit_h_max 14
_diffrn_reflns_limit_h_min -15
_diffrn_reflns_limit_k_max 10
_diffrn_reflns_limit_k_min -6
_diffrn_reflns_limit_l_max 19
_diffrn_reflns_limit_l_min -21
_diffrn_reflns_number 14190
_diffrn_reflns_theta_full 30.08
_diffrn_reflns_theta_max 30.08
_diffrn_reflns_theta_min 2.27
_exptl_absorpt_coefficient_mu 0.124
_exptl_absorpt_correction_T_max 0.979
_exptl_absorpt_correction_T_min 0.972
_exptl_absorpt_correction_type multi-scan
_exptl_absorpt_process_details '(SADABS; Sheldrick, 1996)'
_exptl_crystal_colour Colourless
_exptl_crystal_density_diffrn 1.503
_exptl_crystal_density_method 'not measured'
_exptl_crystal_description Block
_exptl_crystal_F_000 568
_exptl_crystal_size_max 0.23
_exptl_crystal_size_mid 0.22
_exptl_crystal_size_min 0.17
_refine_diff_density_max 0.203
_refine_diff_density_min -0.179
_refine_ls_extinction_method none
_refine_ls_goodness_of_fit_ref 1.030
_refine_ls_hydrogen_treatment constr
_refine_ls_matrix_type full
_refine_ls_number_parameters 182
_refine_ls_number_reflns 3567
_refine_ls_number_restraints 0
_refine_ls_restrained_S_all 1.030
_refine_ls_R_factor_all 0.0798
_refine_ls_R_factor_gt 0.0455
_refine_ls_shift/su_max 0.001
_refine_ls_shift/su_mean 0.000
_refine_ls_structure_factor_coef Fsqd
_refine_ls_weighting_details 'calc w=1/[\s^2^(Fo^2^)+(0.0569P)^2^+0.1956P] where P=(Fo^2^+2Fc^2^)/3'
_refine_ls_weighting_scheme calc
_refine_ls_wR_factor_gt 0.1108
_refine_ls_wR_factor_ref 0.1285
_reflns_number_gt 2286
_reflns_number_total 3567
_reflns_threshold_expression I>2\s(I)
_cod_data_source_file hb6968.cif
_cod_data_source_block I
_cod_original_sg_symbol_H-M 'P 21/n'
_cod_database_code 2236296
_cod_database_fobs_code 2236296

loop_
_symmetry_equiv_pos_as_xyz
'x, y, z'
'-x+1/2, y+1/2, -z+1/2'
'-x, -y, -z'
'x-1/2, -y-1/2, z-1/2'

loop_
_atom_site_type_symbol
_atom_site_label
_atom_site_fract_x
_atom_site_fract_y
_atom_site_fract_z
_atom_site_U_iso_or_equiv
_atom_site_adp_type
_atom_site_calc_flag
_atom_site_refinement_flags
_atom_site_occupancy
_atom_site_symmetry_multiplicity
C C1 0.34825(14) 0.0705(2) 0.14286(9) 0.0415(3) Uani d . 1 1
H H1 0.3194 0.0163 0.1929 0.050 Uiso calc R 1 1
C C2 0.44834(14) 0.1836(2) 0.14611(9) 0.0408(3) Uani d . 1 1
C C3 0.60882(16) 0.3581(3) 0.18676(11) 0.0560(4) Uani d . 1 1
H H3A 0.5974 0.4774 0.2126 0.067 Uiso calc R 1 1
H H3B 0.6912 0.3149 0.2026 0.067 Uiso calc R 1 1
C C4 0.49334(13) 0.26561(19) 0.07304(10) 0.0395(3) Uani d . 1 1
C C5 0.43953(14) 0.2399(2) -0.00694(9) 0.0406(3) Uani d . 1 1
H H5 0.4697 0.2955 -0.0563 0.049 Uiso calc R 1 1
C C6 0.33678(13) 0.12542(19) -0.01065(8) 0.0372(3) Uani d . 1 1
C C7 0.28993(13) 0.03817(19) 0.06181(9) 0.0375(3) Uani d . 1 1
C C8 0.18022(14) -0.0796(2) 0.05853(9) 0.0428(3) Uani d . 1 1
H H8 0.1115 -0.0384 0.0266 0.051 Uiso calc R 1 1
C C9 0.17142(13) -0.2415(2) 0.09786(9) 0.0414(3) Uani d . 1 1
C C10 0.05270(16) -0.3443(2) 0.09545(10) 0.0481(4) Uani d . 1 1
C C11 -0.0446(2) -0.6111(3) 0.14488(14) 0.0865(8) Uani d . 1 1
H H11A -0.0937 -0.5637 0.1906 0.130 Uiso calc R 1 1
H H11B -0.0215 -0.7349 0.1579 0.130 Uiso calc R 1 1
H H11C -0.0917 -0.6077 0.0911 0.130 Uiso calc R 1 1
C C12 0.27569(16) -0.3259(2) 0.14154(11) 0.0484(4) Uani d . 1 1
N N1 0.35768(15) -0.3935(2) 0.17628(12) 0.0710(5) Uani d . 1 1
N N2 0.28260(12) 0.09294(19) -0.09677(8) 0.0472(3) Uani d . 1 1
O O1 0.51784(12) 0.23313(16) 0.21683(7) 0.0566(3) Uani d . 1 1
O O2 0.59385(11) 0.36932(17) 0.09442(7) 0.0549(3) Uani d . 1 1
O O3 0.21209(14) -0.03492(18) -0.10801(8) 0.0666(4) Uani d . 1 1
O O4 0.31029(14) 0.1961(2) -0.15503(8) 0.0796(5) Uani d . 1 1
O O5 -0.03967(12) -0.2902(2) 0.06023(9) 0.0704(4) Uani d . 1 1
O O6 0.06541(12) -0.50122(16) 0.13725(8) 0.0589(3) Uani d . 1 1

loop_
_atom_site_aniso_label
_atom_site_aniso_U_11
_atom_site_aniso_U_22
_atom_site_aniso_U_33
_atom_site_aniso_U_12
_atom_site_aniso_U_13
_atom_site_aniso_U_23
C1 0.0503(9) 0.0418(8) 0.0322(6) -0.0033(7) 0.0004(6) 0.0053(6)
C2 0.0479(8) 0.0384(8) 0.0357(7) 0.0000(6) -0.0082(6) 0.0024(6)
C3 0.0527(10) 0.0612(10) 0.0530(9) -0.0109(8) -0.0154(8) 0.0049(8)
C4 0.0381(7) 0.0362(7) 0.0440(7) -0.0009(6) -0.0040(6) 0.0060(6)
C5 0.0440(8) 0.0405(7) 0.0374(7) 0.0013(6) 0.0008(6) 0.0083(6)
C6 0.0411(7) 0.0374(7) 0.0327(6) 0.0029(6) -0.0050(6) 0.0023(6)
C7 0.0390(7) 0.0346(7) 0.0389(7) 0.0005(6) -0.0001(6) 0.0027(6)
C8 0.0398(8) 0.0483(8) 0.0403(7) -0.0002(7) -0.0014(6) -0.0014(6)
C9 0.0381(7) 0.0464(8) 0.0400(7) -0.0044(6) 0.0054(6) -0.0008(6)
C10 0.0468(9) 0.0586(10) 0.0395(7) -0.0135(8) 0.0091(7) -0.0080(7)
C11 0.0961(16) 0.0936(16) 0.0707(13) -0.0623(14) 0.0181(11) -0.0093(12)
C12 0.0437(9) 0.0436(8) 0.0584(9) -0.0069(7) 0.0090(7) 0.0084(7)
N1 0.0541(9) 0.0636(10) 0.0951(13) 0.0040(8) 0.0009(9) 0.0224(9)
N2 0.0523(8) 0.0526(8) 0.0364(6) -0.0010(7) -0.0047(6) 0.0011(6)
O1 0.0685(8) 0.0590(7) 0.0412(6) -0.0174(6) -0.0175(5) 0.0084(5)
O2 0.0505(7) 0.0605(7) 0.0529(6) -0.0165(6) -0.0125(5) 0.0109(6)
O3 0.0882(9) 0.0585(8) 0.0520(7) -0.0219(7) -0.0152(6) -0.0052(6)
O4 0.0919(10) 0.1096(12) 0.0367(6) -0.0364(9) -0.0120(6) 0.0199(7)
O5 0.0437(7) 0.0963(10) 0.0708(8) -0.0157(7) -0.0048(6) 0.0024(7)
O6 0.0640(8) 0.0560(7) 0.0575(7) -0.0254(6) 0.0143(6) -0.0048(6)

loop_
_atom_type_symbol
_atom_type_description
_atom_type_scat_dispersion_real
_atom_type_scat_dispersion_imag
_atom_type_scat_source
C C 0.0033 0.0016 'International Tables Vol C Tables 4.2.6.8 and 6.1.1.4'
H H 0.0000 0.0000 'International Tables Vol C Tables 4.2.6.8 and 6.1.1.4'
N N 0.0061 0.0033 'International Tables Vol C Tables 4.2.6.8 and 6.1.1.4'
O O 0.0106 0.0060 'International Tables Vol C Tables 4.2.6.8 and 6.1.1.4'

loop_
_geom_angle_atom_site_label_1
_geom_angle_atom_site_label_2
_geom_angle_atom_site_label_3
_geom_angle
C2 C1 C7 118.11(13)
C2 C1 H1 120.9
C7 C1 H1 120.9
O1 C2 C1 127.85(13)
O1 C2 C4 109.86(13)
C1 C2 C4 122.29(13)
O2 C3 O1 107.47(12)
O2 C3 H3A 110.2
O1 C3 H3A 110.2
O2 C3 H3B 110.2
O1 C3 H3B 110.2
H3A C3 H3B 108.5
O2 C4 C5 127.95(13)
O2 C4 C2 110.18(13)
C5 C4 C2 121.88(13)
C4 C5 C6 116.13(13)
C4 C5 H5 121.9
C6 C5 H5 121.9
C5 C6 C7 123.46(13)
C5 C6 N2 115.83(12)
C7 C6 N2 120.64(13)
C6 C7 C1 118.12(13)
C6 C7 C8 123.67(13)
C1 C7 C8 118.17(13)
C9 C8 C7 125.06(14)
C9 C8 H8 117.5
C7 C8 H8 117.5
C8 C9 C12 121.93(14)
C8 C9 C10 120.68(14)
C12 C9 C10 117.36(14)
O5 C10 O6 125.79(15)
O5 C10 C9 123.73(16)
O6 C10 C9 110.48(15)
O6 C11 H11A 109.5
O6 C11 H11B 109.5
H11A C11 H11B 109.5
O6 C11 H11C 109.5
H11A C11 H11C 109.5
H11B C11 H11C 109.5
N1 C12 C9 179.57(18)
O3 N2 O4 122.63(13)
O3 N2 C6 119.32(13)
O4 N2 C6 118.05(13)
C2 O1 C3 106.34(11)
C4 O2 C3 105.99(12)
C10 O6 C11 116.71(16)

loop_
_geom_bond_atom_site_label_1
_geom_bond_atom_site_label_2
_geom_bond_distance
C1 C2 1.363(2)
C1 C7 1.403(2)
C1 H1 0.9300
C2 O1 1.3553(17)
C2 C4 1.378(2)
C3 O2 1.430(2)
C3 O1 1.431(2)
C3 H3A 0.9700
C3 H3B 0.9700
C4 O2 1.3589(18)
C4 C5 1.361(2)
C5 C6 1.392(2)
C5 H5 0.9300
C6 C7 1.3949(19)
C6 N2 1.4547(18)
C7 C8 1.467(2)
C8 C9 1.336(2)
C8 H8 0.9300
C9 C12 1.436(2)
C9 C10 1.488(2)
C10 O5 1.191(2)
C10 O6 1.323(2)
C11 O6 1.444(2)
C11 H11A 0.9600
C11 H11B 0.9600
C11 H11C 0.9600
C12 N1 1.136(2)
N2 O3 1.2169(17)
N2 O4 1.2177(17)

loop_
_geom_hbond_atom_site_label_D
_geom_hbond_atom_site_label_H
_geom_hbond_atom_site_label_A
_geom_hbond_site_symmetry_A
_geom_hbond_distance_DH
_geom_hbond_distance_HA
_geom_hbond_distance_DA
_geom_hbond_angle_DHA
C3 H3B O4 4_666 0.97 2.51 3.247(2) 132

loop_
_geom_torsion_atom_site_label_1
_geom_torsion_atom_site_label_2
_geom_torsion_atom_site_label_3
_geom_torsion_atom_site_label_4
_geom_torsion
C7 C1 C2 O1 179.97(15)
C7 C1 C2 C4 -0.1(2)
O1 C2 C4 O2 0.51(18)
C1 C2 C4 O2 -179.41(14)
O1 C2 C4 C5 -179.43(13)
C1 C2 C4 C5 0.7(2)
O2 C4 C5 C6 179.86(14)
C2 C4 C5 C6 -0.2(2)
C4 C5 C6 C7 -0.7(2)
C4 C5 C6 N2 -177.74(13)
C5 C6 C7 C1 1.2(2)
N2 C6 C7 C1 178.11(13)
C5 C6 C7 C8 178.73(13)
N2 C6 C7 C8 -4.4(2)
C2 C1 C7 C6 -0.8(2)
C2 C1 C7 C8 -178.41(13)
C6 C7 C8 C9 135.22(16)
C1 C7 C8 C9 -47.3(2)
C7 C8 C9 C12 -6.3(2)
C7 C8 C9 C10 175.68(13)
C8 C9 C10 O5 -0.7(2)
C12 C9 C10 O5 -178.88(16)
C8 C9 C10 O6 179.10(13)
C12 C9 C10 O6 0.96(19)
C5 C6 N2 O3 163.45(14)
C7 C6 N2 O3 -13.6(2)
C5 C6 N2 O4 -16.5(2)
C7 C6 N2 O4 166.40(15)
C1 C2 O1 C3 -178.04(16)
C4 C2 O1 C3 2.05(18)
O2 C3 O1 C2 -3.74(18)
C5 C4 O2 C3 177.10(16)
C2 C4 O2 C3 -2.83(17)
O1 C3 O2 C4 4.01(18)
O5 C10 O6 C11 -3.8(2)
C9 C10 O6 C11 176.34(14)

loop_
_cod_related_entry_id
_cod_related_entry_database
_cod_related_entry_code
1 ChemSpider 672126
